data_4106037
loop_
_publ_author_name
'Michael J. Cowley'
'Ralph W. Adams'
'Kevin D. Atkinson'
'Martin C. R. Cockett'
'Simon B. Duckett'
'Gary G. R. Green'
'Joost A. B. Lohman'
'Rainer Kerssebaum'
'David Kilgour'
'Ryan E. Mewis'

_publ_section_title
;
 Iridium N-Heterocyclic Carbene Complexes as Efficient Catalysts for
 Magnetization Transfer frompara-Hydrogen
;
_journal_name_full 'Journal of the American Chemical Society'
_journal_page_first 6134
_journal_page_last 6137
_journal_paper_doi 10.1021/ja200299u
_journal_volume 133
_journal_year 2011
_chemical_formula_moiety 'C36 H41 Ir N5, F6 P, C H4 O'
_chemical_formula_sum 'C37 H45 F6 Ir N5 O P'
_chemical_formula_weight 912.95
_chemical_name_systematic
; 
 ? 
;
_space_group_IT_number 61
_symmetry_cell_setting orthorhombic
_symmetry_space_group_name_Hall '-P 2ac 2ab'
_symmetry_space_group_name_H-M 'P b c a'
_atom_sites_solution_hydrogens geom
_atom_sites_solution_primary direct
_atom_sites_solution_secondary difmap
_audit_creation_method SHELXL-97
_cell_angle_alpha 90.00
_cell_angle_beta 90.00
_cell_angle_gamma 90.00
_cell_formula_units_Z 8
_cell_length_a 14.6676(8)
_cell_length_b 18.9334(11)
_cell_length_c 27.3174(16)
_cell_measurement_reflns_used 9445
_cell_measurement_temperature 110(2)
_cell_measurement_theta_max 28.31
_cell_measurement_theta_min 2.67
_cell_volume 7586.2(8)
_computing_cell_refinement 'Bruker SMART'
_computing_data_collection 'Bruker SMART'
_computing_data_reduction 'Bruker SAINT'
_computing_molecular_graphics 'Bruker SHELXTL'
_computing_publication_material 'Bruker SHELXTL'
_computing_structure_refinement 'SHELXL-97 (Sheldrick, 1997)'
_computing_structure_solution 'SHELXS-97 (Sheldrick, 1990)'
_diffrn_ambient_temperature 110(2)
_diffrn_measured_fraction_theta_full 0.999
_diffrn_measured_fraction_theta_max 0.999
_diffrn_measurement_device_type 'CCD area detector'
_diffrn_measurement_method 'phi and omega scans'
_diffrn_radiation_monochromator graphite
_diffrn_radiation_source 'fine-focus sealed tube'
_diffrn_radiation_type MoK\a
_diffrn_radiation_wavelength 0.71073
_diffrn_reflns_av_R_equivalents 0.0410
_diffrn_reflns_av_sigmaI/netI 0.0225
_diffrn_reflns_limit_h_max 19
_diffrn_reflns_limit_h_min -19
_diffrn_reflns_limit_k_max 25
_diffrn_reflns_limit_k_min -25
_diffrn_reflns_limit_l_max 36
_diffrn_reflns_limit_l_min -36
_diffrn_reflns_number 75388
_diffrn_reflns_theta_full 28.32
_diffrn_reflns_theta_max 28.32
_diffrn_reflns_theta_min 1.49
_exptl_absorpt_coefficient_mu 3.628
_exptl_absorpt_correction_T_max 0.696
_exptl_absorpt_correction_T_min 0.480
_exptl_absorpt_correction_type multi-scan
_exptl_absorpt_process_details 'SADABS v2.10; (Sheldrick)'
_exptl_crystal_colour colourless
_exptl_crystal_density_diffrn 1.599
_exptl_crystal_description needle
_exptl_crystal_F_000 3648
_exptl_crystal_size_max 0.26
_exptl_crystal_size_mid 0.21
_exptl_crystal_size_min 0.10
_refine_diff_density_max 2.058
_refine_diff_density_min -0.877
_refine_diff_density_rms 0.115
_refine_ls_extinction_method none
_refine_ls_goodness_of_fit_ref 1.031
_refine_ls_hydrogen_treatment mixed
_refine_ls_matrix_type full
_refine_ls_number_parameters 476
_refine_ls_number_reflns 9444
_refine_ls_number_restraints 0
_refine_ls_restrained_S_all 1.031
_refine_ls_R_factor_all 0.0447
_refine_ls_R_factor_gt 0.0310
_refine_ls_shift/su_max 0.002
_refine_ls_shift/su_mean 0.000
_refine_ls_structure_factor_coef Fsqd
_refine_ls_weighting_details 'calc w=1/[\s^2^(Fo^2^)+(0.0385P)^2^+18.0358P] where P=(Fo^2^+2Fc^2^)/3'
_refine_ls_weighting_scheme calc
_refine_ls_wR_factor_gt 0.0736
_refine_ls_wR_factor_ref 0.0815
_reflns_number_gt 7441
_reflns_number_total 9444
_reflns_threshold_expression >2sigma(I)
_cod_data_source_file ja200299u_si_001.cif
_cod_data_source_block sbd0901
_cod_original_sg_symbol_Hall '-P 2ac 2ab '
_cod_database_code 4106037

loop_
_symmetry_equiv_pos_as_xyz
'x, y, z'
'-x+1/2, -y, z+1/2'
'-x, y+1/2, -z+1/2'
'x+1/2, -y+1/2, -z'
'-x, -y, -z'
'x-1/2, y, -z-1/2'
'x, -y-1/2, z-1/2'
'-x-1/2, y-1/2, z'

loop_
_atom_site_label
_atom_site_type_symbol
_atom_site_fract_x
_atom_site_fract_y
_atom_site_fract_z
_atom_site_U_iso_or_equiv
_atom_site_adp_type
_atom_site_occupancy
_atom_site_symmetry_multiplicity
_atom_site_calc_flag
_atom_site_refinement_flags
C1 C 0.6572(2) 0.25846(18) 0.37167(12) 0.0216(7) Uani 1 1 d .
C2 C 0.5142(3) 0.29124(19) 0.34682(15) 0.0307(8) Uani 1 1 d .
H2 H 0.4559 0.2892 0.3317 0.037 Uiso 1 1 calc R
C3 C 0.5479(3) 0.3451(2) 0.37266(15) 0.0322(8) Uani 1 1 d .
H3 H 0.5182 0.3886 0.3795 0.039 Uiso 1 1 calc R
C4 C 0.6899(2) 0.36970(17) 0.41838(13) 0.0241(7) Uani 1 1 d .
C5 C 0.7456(2) 0.4200(2) 0.39564(14) 0.0254(7) Uani 1 1 d .
C6 C 0.7973(2) 0.46388(19) 0.42650(15) 0.0285(8) Uani 1 1 d .
H6 H 0.8361 0.4985 0.4123 0.034 Uiso 1 1 calc R
C7 C 0.7934(3) 0.4581(2) 0.47707(15) 0.0310(8) Uani 1 1 d .
C8 C 0.7355(3) 0.4083(2) 0.49807(15) 0.0318(8) Uani 1 1 d .
H8 H 0.7320 0.4047 0.5327 0.038 Uiso 1 1 calc R
C9 C 0.6823(2) 0.36332(19) 0.46903(14) 0.0284(8) Uani 1 1 d .
C10 C 0.7471(3) 0.4288(2) 0.34129(14) 0.0304(8) Uani 1 1 d .
H10A H 0.7648 0.3841 0.3259 0.046 Uiso 1 1 calc R
H10B H 0.7912 0.4655 0.3324 0.046 Uiso 1 1 calc R
H10C H 0.6863 0.4425 0.3298 0.046 Uiso 1 1 calc R
C11 C 0.8512(3) 0.5063(2) 0.50884(17) 0.0422(10) Uani 1 1 d .
H11A H 0.9158 0.4949 0.5042 0.063 Uiso 1 1 calc R
H11B H 0.8348 0.4995 0.5433 0.063 Uiso 1 1 calc R
H11C H 0.8403 0.5556 0.4996 0.063 Uiso 1 1 calc R
C12 C 0.6174(3) 0.3115(2) 0.49187(15) 0.0367(9) Uani 1 1 d .
H12A H 0.5546 0.3246 0.4837 0.055 Uiso 1 1 calc R
H12B H 0.6251 0.3119 0.5275 0.055 Uiso 1 1 calc R
H12C H 0.6302 0.2640 0.4793 0.055 Uiso 1 1 calc R
C13 C 0.5640(2) 0.17145(19) 0.32295(13) 0.0239(7) Uani 1 1 d .
C14 C 0.5377(2) 0.11431(19) 0.35204(13) 0.0239(7) Uani 1 1 d .
C15 C 0.5242(2) 0.04974(19) 0.32896(14) 0.0278(8) Uani 1 1 d .
H15 H 0.5074 0.0100 0.3481 0.033 Uiso 1 1 calc R
C16 C 0.5346(2) 0.0415(2) 0.27855(14) 0.0305(8) Uani 1 1 d .
C17 C 0.5552(2) 0.1007(2) 0.25113(14) 0.0304(8) Uani 1 1 d .
H17 H 0.5604 0.0961 0.2166 0.036 Uiso 1 1 calc R
C18 C 0.5684(2) 0.1668(2) 0.27213(13) 0.0281(8) Uani 1 1 d .
C19 C 0.5212(3) 0.1224(2) 0.40596(14) 0.0295(8) Uani 1 1 d .
H19A H 0.5785 0.1343 0.4224 0.044 Uiso 1 1 calc R
H19B H 0.4975 0.0779 0.4192 0.044 Uiso 1 1 calc R
H19C H 0.4767 0.1601 0.4115 0.044 Uiso 1 1 calc R
C20 C 0.5186(3) -0.0293(2) 0.25430(16) 0.0420(10) Uani 1 1 d .
H20A H 0.5163 -0.0231 0.2187 0.063 Uiso 1 1 calc R
H20B H 0.4607 -0.0491 0.2658 0.063 Uiso 1 1 calc R
H20C H 0.5685 -0.0616 0.2627 0.063 Uiso 1 1 calc R
C21 C 0.5795(3) 0.2314(2) 0.24032(15) 0.0369(9) Uani 1 1 d .
H21A H 0.5196 0.2524 0.2340 0.055 Uiso 1 1 calc R
H21B H 0.6079 0.2179 0.2092 0.055 Uiso 1 1 calc R
H21C H 0.6183 0.2659 0.2571 0.055 Uiso 1 1 calc R
C22 C 0.9265(3) 0.31257(19) 0.35930(14) 0.0281(8) Uani 1 1 d .
H22 H 0.9089 0.3046 0.3263 0.034 Uiso 1 1 calc R
C23 C 1.0049(3) 0.3509(2) 0.36797(16) 0.0339(9) Uani 1 1 d .
H23 H 1.0404 0.3682 0.3414 0.041 Uiso 1 1 calc R
C24 C 1.0313(3) 0.3638(2) 0.41564(16) 0.0357(9) Uani 1 1 d .
H24 H 1.0852 0.3897 0.4227 0.043 Uiso 1 1 calc R
C25 C 0.9770(3) 0.3381(2) 0.45245(15) 0.0342(9) Uani 1 1 d .
H25 H 0.9928 0.3465 0.4857 0.041 Uiso 1 1 calc R
C26 C 0.8994(3) 0.29995(19) 0.44134(13) 0.0276(7) Uani 1 1 d .
H26 H 0.8628 0.2829 0.4675 0.033 Uiso 1 1 calc R
C27 C 0.8075(3) 0.1149(2) 0.29236(15) 0.0326(8) Uani 1 1 d .
H27 H 0.8087 0.0791 0.3167 0.039 Uiso 1 1 calc R
C28 C 0.8171(3) 0.0955(3) 0.24423(17) 0.0444(11) Uani 1 1 d .
H28 H 0.8241 0.0472 0.2357 0.053 Uiso 1 1 calc R
C29 C 0.8165(3) 0.1464(3) 0.20844(16) 0.0458(12) Uani 1 1 d .
H29 H 0.8232 0.1340 0.1749 0.055 Uiso 1 1 calc R
C30 C 0.8058(3) 0.2158(3) 0.22225(15) 0.0392(10) Uani 1 1 d .
H30 H 0.8056 0.2523 0.1984 0.047 Uiso 1 1 calc R
C31 C 0.7955(2) 0.2318(2) 0.27155(13) 0.0276(7) Uani 1 1 d .
H31 H 0.7873 0.2799 0.2806 0.033 Uiso 1 1 calc R
C32 C 0.8692(3) 0.08473(19) 0.43714(15) 0.0308(8) Uani 1 1 d .
H32 H 0.8134 0.0829 0.4547 0.037 Uiso 1 1 calc R
C33 C 0.9368(3) 0.0360(2) 0.44837(16) 0.0372(9) Uani 1 1 d .
H33 H 0.9263 0.0008 0.4725 0.045 Uiso 1 1 calc R
C34 C 1.0195(3) 0.0392(2) 0.42421(16) 0.0354(9) Uani 1 1 d .
H34 H 1.0663 0.0059 0.4310 0.042 Uiso 1 1 calc R
C35 C 1.0327(3) 0.0918(2) 0.38995(14) 0.0334(9) Uani 1 1 d .
H35 H 1.0895 0.0966 0.3736 0.040 Uiso 1 1 calc R
C36 C 0.9612(3) 0.1375(2) 0.37993(13) 0.0286(8) Uani 1 1 d .
H36 H 0.9701 0.1730 0.3559 0.034 Uiso 1 1 calc R
Ir1 Ir 0.769279(8) 0.202311(6) 0.384560(4) 0.01868(5) Uani 1 1 d .
H1A H 0.751(3) 0.2081(19) 0.4347(15) 0.021(10) Uiso 1 1 d .
H2A H 0.714(3) 0.136(2) 0.3826(14) 0.030(11) Uiso 1 1 d .
N1 N 0.8736(2) 0.28598(15) 0.39499(11) 0.0226(6) Uani 1 1 d .
N2 N 0.7964(2) 0.18298(16) 0.30679(11) 0.0240(6) Uani 1 1 d .
N3 N 0.8796(2) 0.13406(15) 0.40261(11) 0.0234(6) Uani 1 1 d .
N4 N 0.6352(2) 0.32532(16) 0.38760(11) 0.0243(6) Uani 1 1 d .
N5 N 0.58026(19) 0.23859(15) 0.34629(12) 0.0242(6) Uani 1 1 d .
P1 P 0.76396(7) 0.07137(6) 0.65847(5) 0.0385(3) Uani 1 1 d .
F1 F 0.8133(2) -0.00160(16) 0.66668(14) 0.0676(9) Uani 1 1 d .
F2 F 0.7822(3) 0.0672(3) 0.60079(15) 0.0947(13) Uani 1 1 d .
F3 F 0.7154(2) 0.14587(16) 0.64994(16) 0.0759(11) Uani 1 1 d .
F4 F 0.7443(3) 0.0766(2) 0.71373(14) 0.0821(11) Uani 1 1 d .
F5 F 0.67089(19) 0.03160(15) 0.65116(14) 0.0656(9) Uani 1 1 d .
F6 F 0.85658(19) 0.11185(18) 0.66499(14) 0.0750(10) Uani 1 1 d .
C37 C 0.8132(7) 0.2392(8) 0.5635(4) 0.181(7) Uani 1 1 d .
H37A H 0.8636 0.2719 0.5569 0.271 Uiso 1 1 calc R
H37B H 0.7797 0.2302 0.5331 0.271 Uiso 1 1 calc R
H37C H 0.8376 0.1947 0.5762 0.271 Uiso 1 1 calc R
O1 O 0.7501(8) 0.2714(4) 0.6007(3) 0.195(5) Uani 1 1 d .
H1 H 0.7314 0.2398 0.6198 0.293 Uiso 1 1 calc R

loop_
_atom_site_aniso_label
_atom_site_aniso_U_11
_atom_site_aniso_U_22
_atom_site_aniso_U_33
_atom_site_aniso_U_23
_atom_site_aniso_U_13
_atom_site_aniso_U_12
C1 0.0204(15) 0.0218(16) 0.0225(16) 0.0022(13) -0.0011(13) -0.0008(13)
C2 0.0222(17) 0.0298(19) 0.040(2) 0.0010(16) -0.0069(16) 0.0046(14)
C3 0.0231(18) 0.0284(19) 0.045(2) 0.0017(16) -0.0040(16) 0.0076(15)
C4 0.0218(16) 0.0204(15) 0.0301(17) -0.0031(14) -0.0026(14) 0.0025(13)
C5 0.0239(17) 0.0233(16) 0.0290(18) 0.0021(14) -0.0041(14) -0.0004(13)
C6 0.0249(17) 0.0220(16) 0.039(2) -0.0034(15) -0.0018(15) 0.0018(14)
C7 0.0264(18) 0.0298(19) 0.037(2) -0.0099(16) -0.0036(15) 0.0042(15)
C8 0.0316(19) 0.033(2) 0.0313(19) -0.0068(16) -0.0009(16) 0.0064(16)
C9 0.0248(18) 0.0289(18) 0.0316(19) -0.0023(15) 0.0022(15) 0.0022(14)
C10 0.038(2) 0.0245(17) 0.0291(19) 0.0007(15) 0.0002(16) 0.0004(15)
C11 0.039(2) 0.042(2) 0.045(2) -0.012(2) -0.010(2) -0.0016(19)
C12 0.036(2) 0.040(2) 0.034(2) -0.0006(17) 0.0089(17) -0.0045(18)
C13 0.0173(15) 0.0253(16) 0.0291(18) -0.0044(14) -0.0010(13) -0.0003(13)
C14 0.0190(15) 0.0278(17) 0.0249(17) 0.0009(14) -0.0014(13) -0.0016(13)
C15 0.0221(16) 0.0283(18) 0.0331(19) -0.0021(15) -0.0004(14) -0.0028(14)
C16 0.0219(17) 0.035(2) 0.034(2) -0.0097(16) -0.0031(15) -0.0039(15)
C17 0.0218(16) 0.046(2) 0.0236(17) -0.0044(17) -0.0041(13) -0.0001(16)
C18 0.0186(16) 0.039(2) 0.0272(18) 0.0032(16) -0.0050(14) -0.0017(15)
C19 0.0271(18) 0.0311(19) 0.0304(19) 0.0000(15) 0.0028(15) -0.0019(15)
C20 0.040(2) 0.041(2) 0.045(3) -0.015(2) -0.0014(19) -0.0053(19)
C21 0.0278(19) 0.048(2) 0.035(2) 0.0114(19) -0.0054(16) -0.0025(18)
C22 0.0262(18) 0.0308(19) 0.0275(19) -0.0011(14) -0.0022(14) -0.0056(15)
C23 0.032(2) 0.031(2) 0.038(2) -0.0046(17) 0.0035(17) -0.0087(16)
C24 0.0257(19) 0.036(2) 0.046(2) -0.0100(18) -0.0075(17) -0.0069(16)
C25 0.031(2) 0.038(2) 0.033(2) -0.0109(17) -0.0086(16) 0.0021(17)
C26 0.0282(18) 0.0300(18) 0.0245(17) -0.0039(15) -0.0028(14) 0.0006(15)
C27 0.0266(18) 0.0316(19) 0.040(2) -0.0122(16) -0.0054(16) 0.0025(16)
C28 0.033(2) 0.052(3) 0.049(3) -0.027(2) -0.0088(19) 0.008(2)
C29 0.028(2) 0.079(3) 0.031(2) -0.019(2) -0.0022(17) 0.007(2)
C30 0.0210(17) 0.068(3) 0.0281(19) 0.0019(19) -0.0009(16) -0.0039(19)
C31 0.0201(16) 0.037(2) 0.0257(18) -0.0024(15) -0.0024(14) -0.0022(15)
C32 0.0268(18) 0.0271(18) 0.039(2) 0.0064(16) -0.0050(16) -0.0036(15)
C33 0.034(2) 0.0293(19) 0.049(2) 0.0134(18) -0.0107(18) -0.0023(17)
C34 0.034(2) 0.0272(19) 0.045(2) -0.0035(17) -0.0143(18) 0.0104(16)
C35 0.0276(19) 0.042(2) 0.031(2) -0.0037(17) -0.0027(15) 0.0117(17)
C36 0.0268(18) 0.0337(19) 0.0254(18) 0.0021(15) 0.0012(15) 0.0075(15)
Ir1 0.01647(7) 0.01868(7) 0.02088(7) 0.00081(5) -0.00110(5) 0.00002(5)
N1 0.0181(13) 0.0213(14) 0.0283(15) -0.0015(11) -0.0042(11) 0.0017(11)
N2 0.0193(13) 0.0281(15) 0.0247(15) -0.0041(12) -0.0023(12) -0.0035(12)
N3 0.0228(14) 0.0214(14) 0.0258(14) 0.0002(12) -0.0045(12) 0.0018(11)
N4 0.0202(14) 0.0212(14) 0.0313(16) -0.0001(12) -0.0036(12) 0.0024(11)
N5 0.0188(13) 0.0220(14) 0.0317(16) -0.0006(12) -0.0039(12) -0.0003(11)
P1 0.0231(5) 0.0368(5) 0.0555(7) 0.0123(5) 0.0000(5) -0.0009(4)
F1 0.0453(17) 0.0501(17) 0.107(3) 0.0060(17) -0.0030(17) 0.0133(14)
F2 0.106(3) 0.123(4) 0.056(2) 0.008(2) 0.009(2) -0.019(3)
F3 0.058(2) 0.0407(16) 0.129(3) 0.0200(19) -0.016(2) 0.0070(14)
F4 0.101(3) 0.076(2) 0.069(2) -0.017(2) 0.010(2) -0.016(2)
F5 0.0403(16) 0.0496(16) 0.107(3) 0.0127(17) -0.0093(16) -0.0039(13)
F6 0.0330(15) 0.075(2) 0.117(3) 0.038(2) -0.0161(17) -0.0184(15)
C37 0.153(10) 0.288(16) 0.101(7) 0.119(10) -0.063(7) -0.129(11)
O1 0.422(16) 0.103(5) 0.061(3) 0.030(4) -0.056(6) -0.095(7)

loop_
_atom_type_symbol
_atom_type_description
_atom_type_scat_dispersion_real
_atom_type_scat_dispersion_imag
_atom_type_scat_source
C C 0.0033 0.0016 'International Tables Vol C Tables 4.2.6.8 and 6.1.1.4'
H H 0.0000 0.0000 'International Tables Vol C Tables 4.2.6.8 and 6.1.1.4'
N N 0.0061 0.0033 'International Tables Vol C Tables 4.2.6.8 and 6.1.1.4'
F F 0.0171 0.0103 'International Tables Vol C Tables 4.2.6.8 and 6.1.1.4'
Ir Ir -1.4442 7.9887 'International Tables Vol C Tables 4.2.6.8 and 6.1.1.4'
P P 0.1023 0.0942 'International Tables Vol C Tables 4.2.6.8 and 6.1.1.4'
O O 0.0106 0.0060 'International Tables Vol C Tables 4.2.6.8 and 6.1.1.4'

loop_
_geom_angle_atom_site_label_1
_geom_angle_atom_site_label_2
_geom_angle_atom_site_label_3
_geom_angle
N5 C1 N4 102.6(3)
N5 C1 Ir1 128.4(2)
N4 C1 Ir1 129.0(2)
C3 C2 N5 107.1(3)
C3 C2 H2 126.4
N5 C2 H2 126.4
C2 C3 N4 106.8(3)
C2 C3 H3 126.6
N4 C3 H3 126.6
C9 C4 C5 123.1(3)
C9 C4 N4 119.1(3)
C5 C4 N4 117.7(3)
C4 C5 C6 116.8(3)
C4 C5 C10 121.7(3)
C6 C5 C10 121.5(3)
C7 C6 C5 121.9(4)
C7 C6 H6 119.1
C5 C6 H6 119.1
C6 C7 C8 119.3(4)
C6 C7 C11 119.9(4)
C8 C7 C11 120.8(4)
C7 C8 C9 121.2(4)
C7 C8 H8 119.4
C9 C8 H8 119.4
C4 C9 C8 117.7(3)
C4 C9 C12 121.3(3)
C8 C9 C12 121.0(4)
C5 C10 H10A 109.5
C5 C10 H10B 109.5
H10A C10 H10B 109.5
C5 C10 H10C 109.5
H10A C10 H10C 109.5
H10B C10 H10C 109.5
C7 C11 H11A 109.5
C7 C11 H11B 109.5
H11A C11 H11B 109.5
C7 C11 H11C 109.5
H11A C11 H11C 109.5
H11B C11 H11C 109.5
C9 C12 H12A 109.5
C9 C12 H12B 109.5
H12A C12 H12B 109.5
C9 C12 H12C 109.5
H12A C12 H12C 109.5
H12B C12 H12C 109.5
C18 C13 C14 122.1(3)
C18 C13 N5 119.2(3)
C14 C13 N5 118.5(3)
C15 C14 C13 117.6(3)
C15 C14 C19 120.8(3)
C13 C14 C19 121.6(3)
C14 C15 C16 122.1(4)
C14 C15 H15 118.9
C16 C15 H15 118.9
C17 C16 C15 117.9(3)
C17 C16 C20 121.0(4)
C15 C16 C20 121.0(4)
C16 C17 C18 122.5(3)
C16 C17 H17 118.7
C18 C17 H17 118.7
C17 C18 C13 117.5(3)
C17 C18 C21 120.5(3)
C13 C18 C21 121.9(4)
C14 C19 H19A 109.5
C14 C19 H19B 109.5
H19A C19 H19B 109.5
C14 C19 H19C 109.5
H19A C19 H19C 109.5
H19B C19 H19C 109.5
C16 C20 H20A 109.5
C16 C20 H20B 109.5
H20A C20 H20B 109.5
C16 C20 H20C 109.5
H20A C20 H20C 109.5
H20B C20 H20C 109.5
C18 C21 H21A 109.5
C18 C21 H21B 109.5
H21A C21 H21B 109.5
C18 C21 H21C 109.5
H21A C21 H21C 109.5
H21B C21 H21C 109.5
N1 C22 C23 123.6(4)
N1 C22 H22 118.2
C23 C22 H22 118.2
C24 C23 C22 119.2(4)
C24 C23 H23 120.4
C22 C23 H23 120.4
C25 C24 C23 117.8(4)
C25 C24 H24 121.1
C23 C24 H24 121.1
C24 C25 C26 120.2(4)
C24 C25 H25 119.9
C26 C25 H25 119.9
N1 C26 C25 122.7(4)
N1 C26 H26 118.6
C25 C26 H26 118.6
N2 C27 C28 123.0(4)
N2 C27 H27 118.5
C28 C27 H27 118.5
C29 C28 C27 119.6(4)
C29 C28 H28 120.2
C27 C28 H28 120.2
C28 C29 C30 118.4(4)
C28 C29 H29 120.8
C30 C29 H29 120.8
C29 C30 C31 119.2(4)
C29 C30 H30 120.4
C31 C30 H30 120.4
N2 C31 C30 123.1(4)
N2 C31 H31 118.4
C30 C31 H31 118.4
N3 C32 C33 122.6(4)
N3 C32 H32 118.7
C33 C32 H32 118.7
C34 C33 C32 119.5(4)
C34 C33 H33 120.3
C32 C33 H33 120.3
C35 C34 C33 118.5(4)
C35 C34 H34 120.7
C33 C34 H34 120.7
C34 C35 C36 118.6(4)
C34 C35 H35 120.7
C36 C35 H35 120.7
N3 C36 C35 123.4(4)
N3 C36 H36 118.3
C35 C36 H36 118.3
C1 Ir1 N3 173.55(12)
C1 Ir1 N2 93.89(12)
N3 Ir1 N2 89.14(11)
C1 Ir1 N1 102.17(12)
N3 Ir1 N1 83.10(11)
N2 Ir1 N1 96.80(11)
C1 Ir1 H1A 88.4(16)
N3 Ir1 H1A 88.1(16)
N2 Ir1 H1A 174.8(15)
N1 Ir1 H1A 87.2(15)
C1 Ir1 H2A 89.7(16)
N3 Ir1 H2A 84.9(16)
N2 Ir1 H2A 85.6(15)
N1 Ir1 H2A 167.7(16)
H1A Ir1 H2A 90(2)
C22 N1 C26 116.4(3)
C22 N1 Ir1 124.9(2)
C26 N1 Ir1 117.0(2)
C31 N2 C27 116.7(3)
C31 N2 Ir1 125.5(3)
C27 N2 Ir1 117.5(3)
C32 N3 C36 117.3(3)
C32 N3 Ir1 120.1(2)
C36 N3 Ir1 122.6(2)
C1 N4 C3 111.7(3)
C1 N4 C4 126.3(3)
C3 N4 C4 121.8(3)
C1 N5 C2 111.7(3)
C1 N5 C13 126.8(3)
C2 N5 C13 121.4(3)
F4 P1 F6 91.1(2)
F4 P1 F5 89.6(2)
F6 P1 F5 179.1(2)
F4 P1 F1 90.2(2)
F6 P1 F1 90.82(18)
F5 P1 F1 89.84(17)
F4 P1 F3 90.1(2)
F6 P1 F3 88.36(17)
F5 P1 F3 90.98(17)
F1 P1 F3 179.1(2)
F4 P1 F2 178.5(3)
F6 P1 F2 89.5(2)
F5 P1 F2 89.8(2)
F1 P1 F2 91.2(2)
F3 P1 F2 88.5(2)
O1 C37 H37A 109.5
O1 C37 H37B 109.5
H37A C37 H37B 109.5
O1 C37 H37C 109.5
H37A C37 H37C 109.5
H37B C37 H37C 109.5
C37 O1 H1 109.5

loop_
_geom_bond_atom_site_label_1
_geom_bond_atom_site_label_2
_geom_bond_distance
C1 N5 1.377(4)
C1 N4 1.377(4)
C1 Ir1 1.989(3)
C2 C3 1.336(5)
C2 N5 1.391(4)
C2 H2 0.9500
C3 N4 1.395(5)
C3 H3 0.9500
C4 C9 1.393(5)
C4 C5 1.401(5)
C4 N4 1.434(4)
C5 C6 1.405(5)
C5 C10 1.494(5)
C6 C7 1.387(6)
C6 H6 0.9500
C7 C8 1.393(6)
C7 C11 1.518(5)
C8 C9 1.401(5)
C8 H8 0.9500
C9 C12 1.503(5)
C10 H10A 0.9800
C10 H10B 0.9800
C10 H10C 0.9800
C11 H11A 0.9800
C11 H11B 0.9800
C11 H11C 0.9800
C12 H12A 0.9800
C12 H12B 0.9800
C12 H12C 0.9800
C13 C18 1.393(5)
C13 C14 1.397(5)
C13 N5 1.442(4)
C14 C15 1.390(5)
C14 C19 1.501(5)
C15 C16 1.394(5)
C15 H15 0.9500
C16 C17 1.383(6)
C16 C20 1.513(5)
C17 C18 1.390(5)
C17 H17 0.9500
C18 C21 1.509(5)
C19 H19A 0.9800
C19 H19B 0.9800
C19 H19C 0.9800
C20 H20A 0.9800
C20 H20B 0.9800
C20 H20C 0.9800
C21 H21A 0.9800
C21 H21B 0.9800
C21 H21C 0.9800
C22 N1 1.344(5)
C22 C23 1.381(5)
C22 H22 0.9500
C23 C24 1.380(6)
C23 H23 0.9500
C24 C25 1.372(6)
C24 H24 0.9500
C25 C26 1.381(5)
C25 H25 0.9500
C26 N1 1.348(4)
C26 H26 0.9500
C27 N2 1.357(5)
C27 C28 1.372(6)
C27 H27 0.9500
C28 C29 1.372(7)
C28 H28 0.9500
C29 C30 1.376(7)
C29 H29 0.9500
C30 C31 1.389(5)
C30 H30 0.9500
C31 N2 1.335(5)
C31 H31 0.9500
C32 N3 1.336(5)
C32 C33 1.388(5)
C32 H32 0.9500
C33 C34 1.383(6)
C33 H33 0.9500
C34 C35 1.381(6)
C34 H34 0.9500
C35 C36 1.387(5)
C35 H35 0.9500
C36 N3 1.349(5)
C36 H36 0.9500
Ir1 N3 2.129(3)
Ir1 N2 2.192(3)
Ir1 N1 2.220(3)
Ir1 H1A 1.40(4)
Ir1 H2A 1.49(4)
P1 F4 1.540(4)
P1 F6 1.570(3)
P1 F5 1.572(3)
P1 F1 1.576(3)
P1 F3 1.597(3)
P1 F2 1.600(4)
C37 O1 1.502(16)
C37 H37A 0.9800
C37 H37B 0.9800
C37 H37C 0.9800
O1 H1 0.8400

loop_
_geom_hbond_atom_site_label_D
_geom_hbond_atom_site_label_H
_geom_hbond_atom_site_label_A
_geom_hbond_distance_DH
_geom_hbond_distance_HA
_geom_hbond_distance_DA
_geom_hbond_angle_DHA
O1 H1 F3 0.84 1.97 2.779(7) 160.0

loop_
_geom_torsion_atom_site_label_1
_geom_torsion_atom_site_label_2
_geom_torsion_atom_site_label_3
_geom_torsion_atom_site_label_4
_geom_torsion
N5 C2 C3 N4 0.4(4)
C9 C4 C5 C6 1.9(5)
N4 C4 C5 C6 178.8(3)
C9 C4 C5 C10 -175.6(3)
N4 C4 C5 C10 1.4(5)
C4 C5 C6 C7 -0.2(5)
C10 C5 C6 C7 177.2(3)
C5 C6 C7 C8 -1.1(6)
C5 C6 C7 C11 179.5(4)
C6 C7 C8 C9 0.9(6)
C11 C7 C8 C9 -179.7(4)
C5 C4 C9 C8 -2.0(5)
N4 C4 C9 C8 -178.9(3)
C5 C4 C9 C12 176.3(4)
N4 C4 C9 C12 -0.6(5)
C7 C8 C9 C4 0.6(5)
C7 C8 C9 C12 -177.8(4)
C18 C13 C14 C15 6.1(5)
N5 C13 C14 C15 -178.7(3)
C18 C13 C14 C19 -171.7(3)
N5 C13 C14 C19 3.5(5)
C13 C14 C15 C16 -1.1(5)
C19 C14 C15 C16 176.7(3)
C14 C15 C16 C17 -2.9(5)
C14 C15 C16 C20 -179.4(4)
C15 C16 C17 C18 2.1(6)
C20 C16 C17 C18 178.6(4)
C16 C17 C18 C13 2.6(5)
C16 C17 C18 C21 -172.6(4)
C14 C13 C18 C17 -6.8(5)
N5 C13 C18 C17 178.0(3)
C14 C13 C18 C21 168.4(3)
N5 C13 C18 C21 -6.8(5)
N1 C22 C23 C24 -0.6(6)
C22 C23 C24 C25 -0.5(6)
C23 C24 C25 C26 0.7(6)
C24 C25 C26 N1 0.3(6)
N2 C27 C28 C29 0.7(6)
C27 C28 C29 C30 -0.3(6)
C28 C29 C30 C31 -0.5(6)
C29 C30 C31 N2 0.9(6)
N3 C32 C33 C34 1.9(6)
C32 C33 C34 C35 1.0(6)
C33 C34 C35 C36 -2.4(6)
C34 C35 C36 N3 1.3(6)
N5 C1 Ir1 N2 56.9(3)
N4 C1 Ir1 N2 -126.4(3)
N5 C1 Ir1 N1 154.8(3)
N4 C1 Ir1 N1 -28.5(3)
C23 C22 N1 C26 1.6(5)
C23 C22 N1 Ir1 -163.3(3)
C25 C26 N1 C22 -1.4(5)
C25 C26 N1 Ir1 164.7(3)
C1 Ir1 N1 C22 -92.0(3)
N3 Ir1 N1 C22 91.8(3)
N2 Ir1 N1 C22 3.5(3)
C1 Ir1 N1 C26 103.2(3)
N3 Ir1 N1 C26 -73.0(3)
N2 Ir1 N1 C26 -161.3(3)
C30 C31 N2 C27 -0.5(5)
C30 C31 N2 Ir1 -174.5(3)
C28 C27 N2 C31 -0.3(5)
C28 C27 N2 Ir1 174.3(3)
C1 Ir1 N2 C31 47.7(3)
N3 Ir1 N2 C31 -138.0(3)
N1 Ir1 N2 C31 -55.0(3)
C1 Ir1 N2 C27 -126.3(3)
N3 Ir1 N2 C27 48.0(3)
N1 Ir1 N2 C27 131.0(3)
C33 C32 N3 C36 -3.1(6)
C33 C32 N3 Ir1 176.0(3)
C35 C36 N3 C32 1.5(6)
C35 C36 N3 Ir1 -177.6(3)
N2 Ir1 N3 C32 -133.5(3)
N1 Ir1 N3 C32 129.5(3)
N2 Ir1 N3 C36 45.5(3)
N1 Ir1 N3 C36 -51.4(3)
N5 C1 N4 C3 0.3(4)
Ir1 C1 N4 C3 -177.0(3)
N5 C1 N4 C4 176.5(3)
Ir1 C1 N4 C4 -0.8(5)
C2 C3 N4 C1 -0.5(4)
C2 C3 N4 C4 -176.9(3)
C9 C4 N4 C1 -87.1(4)
C5 C4 N4 C1 95.8(4)
C9 C4 N4 C3 88.8(4)
C5 C4 N4 C3 -88.3(4)
N4 C1 N5 C2 0.0(4)
Ir1 C1 N5 C2 177.3(3)
N4 C1 N5 C13 -177.6(3)
Ir1 C1 N5 C13 -0.2(5)
C3 C2 N5 C1 -0.2(5)
C3 C2 N5 C13 177.4(3)
C18 C13 N5 C1 -105.7(4)
C14 C13 N5 C1 79.0(4)
C18 C13 N5 C2 77.0(4)
C14 C13 N5 C2 -98.3(4)
